data_7036779
loop_
_publ_author_name
'Velian, Alexandra'
'Cossairt, Brandi M.'
'Cummins, Christopher C.'

_publ_section_title
;
 Assembly and stabilization of {E(cyclo-P3)2} (E = Sn, Pb) as a bridging
 ligand spanning two triaryloxyniobium units.
;
_journal_issue 5
_journal_name_full 'Dalton transactions (Cambridge, England : 2003)'
_journal_page_first 1891
_journal_page_last 1895
_journal_paper_doi 10.1039/c5dt03383g
_journal_volume 45
_journal_year 2016
_chemical_formula_sum 'C78.24 H108.49 Nb2 O6 P6 Sn'
_chemical_formula_weight 1635.35
_chemical_name_systematic
; 
 ? 
;
_space_group_IT_number 14
_symmetry_cell_setting monoclinic
_symmetry_space_group_name_Hall '-P 2ybc'
_symmetry_space_group_name_H-M 'P 1 21/c 1'
_atom_sites_solution_hydrogens geom
_atom_sites_solution_primary direct
_atom_sites_solution_secondary difmap
_audit_creation_method SHELXL-97
_audit_update_record
;
2015-08-28 deposited with the CCDC.
2015-10-05 downloaded from the CCDC.
;
_cell_angle_alpha 90.00
_cell_angle_beta 92.989(2)
_cell_angle_gamma 90.00
_cell_formula_units_Z 4
_cell_length_a 19.234(2)
_cell_length_b 20.735(2)
_cell_length_c 20.601(2)
_cell_measurement_reflns_used 9682
_cell_measurement_temperature 100(2)
_cell_measurement_theta_max 30.32
_cell_measurement_theta_min 2.42
_cell_volume 8204.9(14)
_computing_cell_refinement 'SAINT 7.46A (Bruker-AXS, 2010)'
_computing_data_collection 'APEX2 v2010.7.0 (Bruker-AXS, 2010)'
_computing_data_reduction 'SAINT 7.46A (Bruker-AXS, 2010)'
_computing_molecular_graphics 'Bruker SHELXTL'
_computing_publication_material 'Bruker SHELXTL'
_computing_structure_refinement 'SHELXL-97 (Sheldrick, 2008)'
_computing_structure_solution 'SHELXS-97 (Sheldrick, 2008)'
_diffrn_ambient_temperature 100(2)
_diffrn_detector_area_resol_mean 8.3
_diffrn_measured_fraction_theta_full 0.994
_diffrn_measured_fraction_theta_max 0.994
_diffrn_measurement_device_type 'Bruker Smart APEX2 CCD'
_diffrn_measurement_method '\f and \w scans'
_diffrn_radiation_monochromator graphite
_diffrn_radiation_source 'fine-focus sealed tube'
_diffrn_radiation_type MoK\a
_diffrn_radiation_wavelength 0.71073
_diffrn_reflns_av_R_equivalents 0.0792
_diffrn_reflns_av_sigmaI/netI 0.0464
_diffrn_reflns_limit_h_max 27
_diffrn_reflns_limit_h_min -27
_diffrn_reflns_limit_k_max 29
_diffrn_reflns_limit_k_min -29
_diffrn_reflns_limit_l_max 29
_diffrn_reflns_limit_l_min -28
_diffrn_reflns_number 193614
_diffrn_reflns_theta_full 30.61
_diffrn_reflns_theta_max 30.61
_diffrn_reflns_theta_min 1.39
_exptl_absorpt_coefficient_mu 0.741
_exptl_absorpt_correction_T_max 0.9853
_exptl_absorpt_correction_T_min 0.9034
_exptl_absorpt_correction_type multi-scan
_exptl_absorpt_process_details 'SADABS (Sheldrick, 2009)'
_exptl_crystal_density_diffrn 1.324
_exptl_crystal_density_method 'not measured'
_exptl_crystal_description block
_exptl_crystal_F_000 3392
_exptl_crystal_size_max 0.14
_exptl_crystal_size_mid 0.13
_exptl_crystal_size_min 0.02
_refine_diff_density_max 1.014
_refine_diff_density_min -0.540
_refine_diff_density_rms 0.085
_refine_ls_extinction_method none
_refine_ls_goodness_of_fit_ref 1.028
_refine_ls_hydrogen_treatment constr
_refine_ls_matrix_type full
_refine_ls_number_parameters 888
_refine_ls_number_reflns 25131
_refine_ls_number_restraints 162
_refine_ls_restrained_S_all 1.025
_refine_ls_R_factor_all 0.0656
_refine_ls_R_factor_gt 0.0364
_refine_ls_shift/su_max 0.003
_refine_ls_shift/su_mean 0.000
_refine_ls_structure_factor_coef Fsqd
_refine_ls_weighting_details 'calc w=1/[\s^2^(Fo^2^)+(0.0197P)^2^+8.4337P] where P=(Fo^2^+2Fc^2^)/3'
_refine_ls_weighting_scheme calc
_refine_ls_wR_factor_gt 0.0692
_refine_ls_wR_factor_ref 0.0796
_reflns_number_gt 18222
_reflns_number_total 25131
_reflns_threshold_expression >2sigma(I)
_cod_data_source_file c5dt03383g2.cif
_cod_data_source_block final
_cod_depositor_comments
;
The following automatic conversions were performed:

'_symmetry_cell_setting' value 'Monoclinic' changed to 'monoclinic'
according to
/usr/data/users/saulius/crontab/automatic-downloads/rss-feeds/RSC/lib/dictionaries/cif_core.dic
dictionary named 'cif_core.dic' version 2.4.2 from 2011-04-26.

Automatic conversion script
Id: cif_fix_values 3271 2015-04-21 07:52:19Z andrius 

 Adding full bibliography for 7036776--7036781.cif.
;
_cod_original_cell_volume 8205.0(15)
_cod_original_sg_symbol_H-M P2(1)/c
_cod_database_code 7036779

loop_
_symmetry_equiv_pos_as_xyz
'x, y, z'
'-x, y+1/2, -z+1/2'
'-x, -y, -z'
'x, -y-1/2, z-1/2'

loop_
_atom_site_label
_atom_site_type_symbol
_atom_site_fract_x
_atom_site_fract_y
_atom_site_fract_z
_atom_site_U_iso_or_equiv
_atom_site_adp_type
_atom_site_occupancy
_atom_site_symmetry_multiplicity
_atom_site_calc_flag
_atom_site_refinement_flags
_atom_site_disorder_assembly
_atom_site_disorder_group
Nb1 Nb -0.408867(10) 0.684020(9) 0.748205(10) 0.01956(4) Uani 1 1 d . . .
Nb2 Nb -0.001532(10) 0.700630(9) 0.570395(9) 0.01722(4) Uani 1 1 d . . .
Sn1 Sn -0.205146(9) 0.785626(8) 0.667136(8) 0.02649(4) Uani 1 1 d . . .
P1 P -0.27803(3) 0.70941(3) 0.75297(3) 0.02373(12) Uani 1 1 d . . .
P2 P -0.33230(4) 0.72436(4) 0.65709(3) 0.03490(16) Uani 1 1 d . . .
P3 P -0.34822(4) 0.79179(3) 0.73677(4) 0.03857(17) Uani 1 1 d . . .
P4 P -0.10271(3) 0.77979(3) 0.56321(3) 0.02515(12) Uani 1 1 d . . .
P5 P -0.04979(3) 0.77008(3) 0.65916(3) 0.02829(13) Uani 1 1 d . . .
P6 P -0.12112(3) 0.69322(3) 0.62223(3) 0.02835(14) Uani 1 1 d . . .
O1 O -0.42909(8) 0.68695(8) 0.83648(7) 0.0243(3) Uani 1 1 d . . .
O2 O -0.49423(8) 0.70511(8) 0.70364(8) 0.0261(3) Uani 1 1 d . . .
O3 O -0.39257(8) 0.59413(7) 0.73604(7) 0.0220(3) Uani 1 1 d . . .
O4 O -0.03382(8) 0.64904(7) 0.49837(7) 0.0201(3) Uani 1 1 d . . .
O5 O 0.04805(8) 0.64663(7) 0.63219(7) 0.0211(3) Uani 1 1 d . . .
O6 O 0.06845(8) 0.75339(7) 0.53722(7) 0.0204(3) Uani 1 1 d . . .
C11 C -0.43927(12) 0.67410(11) 0.90059(11) 0.0257(5) Uani 1 1 d . . .
C12 C -0.39199(13) 0.69882(12) 0.94762(12) 0.0285(5) Uani 1 1 d . . .
C13 C -0.40262(15) 0.68279(14) 1.01233(12) 0.0373(6) Uani 1 1 d . . .
H13 H -0.3710 0.6983 1.0458 0.045 Uiso 1 1 calc R . .
C14 C -0.45825(17) 0.64485(15) 1.02852(14) 0.0454(7) Uani 1 1 d . . .
H14 H -0.4645 0.6345 1.0728 0.054 Uiso 1 1 calc R . .
C15 C -0.50486(16) 0.62191(14) 0.98046(15) 0.0436(7) Uani 1 1 d . . .
H15 H -0.5429 0.5960 0.9922 0.052 Uiso 1 1 calc R . .
C16 C -0.49677(13) 0.63633(12) 0.91496(13) 0.0318(6) Uani 1 1 d . . .
C21 C -0.53975(12) 0.74587(12) 0.67059(12) 0.0264(5) Uani 1 1 d . B .
C22 C -0.56278(14) 0.80162(13) 0.70159(13) 0.0344(6) Uani 1 1 d . . .
C23 C -0.61148(15) 0.84041(14) 0.66719(14) 0.0415(7) Uani 1 1 d . B .
H23 H -0.6287 0.8781 0.6871 0.050 Uiso 1 1 calc R . .
C24 C -0.63482(14) 0.82482(14) 0.60485(13) 0.0371(6) Uani 1 1 d . . .
H24 H -0.6681 0.8516 0.5823 0.045 Uiso 1 1 calc R B .
C25 C -0.61020(13) 0.77083(13) 0.57501(13) 0.0320(5) Uani 1 1 d . B .
H25 H -0.6261 0.7613 0.5316 0.038 Uiso 1 1 calc R . .
C26 C -0.56252(13) 0.72977(12) 0.60686(12) 0.0279(5) Uani 1 1 d . . .
C31 C -0.34623(11) 0.54421(10) 0.73005(11) 0.0210(4) Uani 1 1 d . . .
C32 C -0.30672(12) 0.52270(10) 0.78501(11) 0.0234(5) Uani 1 1 d . . .
C33 C -0.26262(12) 0.47017(11) 0.77713(12) 0.0258(5) Uani 1 1 d . . .
H33 H -0.2354 0.4545 0.8136 0.031 Uiso 1 1 calc R . .
C34 C -0.25773(12) 0.44039(11) 0.71742(12) 0.0283(5) Uani 1 1 d . . .
H34 H -0.2272 0.4048 0.7130 0.034 Uiso 1 1 calc R . .
C35 C -0.29752(12) 0.46273(11) 0.66400(12) 0.0279(5) Uani 1 1 d . . .
H35 H -0.2937 0.4421 0.6231 0.033 Uiso 1 1 calc R . .
C36 C -0.34300(12) 0.51476(11) 0.66886(11) 0.0231(5) Uani 1 1 d . C .
C41 C -0.08892(12) 0.63473(11) 0.45573(11) 0.0232(5) Uani 1 1 d . . .
C42 C -0.12770(12) 0.57849(11) 0.46528(12) 0.0268(5) Uani 1 1 d . . .
C43 C -0.18279(14) 0.56496(14) 0.42034(14) 0.0387(6) Uani 1 1 d . . .
H43 H -0.2101 0.5274 0.4257 0.046 Uiso 1 1 calc R . .
C44 C -0.19798(16) 0.60532(16) 0.36838(15) 0.0468(8) Uani 1 1 d . . .
H44 H -0.2358 0.5956 0.3385 0.056 Uiso 1 1 calc R . .
C45 C -0.15827(16) 0.65978(15) 0.35968(14) 0.0433(7) Uani 1 1 d . . .
H45 H -0.1690 0.6868 0.3233 0.052 Uiso 1 1 calc R . .
C46 C -0.10272(13) 0.67621(12) 0.40281(11) 0.0297(5) Uani 1 1 d . . .
C51 C 0.06563(12) 0.63763(11) 0.69714(11) 0.0225(4) Uani 1 1 d . . .
C52 C 0.12371(12) 0.67042(11) 0.72495(11) 0.0260(5) Uani 1 1 d . . .
C53 C 0.13968(14) 0.66163(13) 0.79098(12) 0.0328(6) Uani 1 1 d . . .
H53 H 0.1789 0.6832 0.8108 0.039 Uiso 1 1 calc R . .
C54 C 0.09966(15) 0.62214(13) 0.82851(12) 0.0363(6) Uani 1 1 d . . .
H54 H 0.1105 0.6178 0.8738 0.044 Uiso 1 1 calc R . .
C55 C 0.04393(14) 0.58911(12) 0.79944(12) 0.0331(6) Uani 1 1 d . . .
H55 H 0.0174 0.5615 0.8253 0.040 Uiso 1 1 calc R . .
C56 C 0.02549(13) 0.59506(11) 0.73341(11) 0.0258(5) Uani 1 1 d . . .
C61 C 0.11968(11) 0.79369(10) 0.51680(10) 0.0189(4) Uani 1 1 d . . .
C62 C 0.11558(12) 0.86002(10) 0.52955(10) 0.0209(4) Uani 1 1 d . . .
C63 C 0.16934(12) 0.89922(11) 0.50889(11) 0.0244(5) Uani 1 1 d . . .
H63 H 0.1681 0.9443 0.5171 0.029 Uiso 1 1 calc R . .
C64 C 0.22427(12) 0.87352(11) 0.47666(12) 0.0274(5) Uani 1 1 d . . .
H64 H 0.2604 0.9008 0.4631 0.033 Uiso 1 1 calc R . .
C65 C 0.22638(12) 0.80804(11) 0.46428(12) 0.0275(5) Uani 1 1 d . . .
H65 H 0.2640 0.7910 0.4416 0.033 Uiso 1 1 calc R . .
C66 C 0.17471(12) 0.76616(11) 0.48419(11) 0.0221(4) Uani 1 1 d . . .
C121 C -0.33460(13) 0.74409(13) 0.92793(12) 0.0304(5) Uani 1 1 d . . .
H121 H -0.3159 0.7267 0.8870 0.036 Uiso 1 1 calc R . .
C122 C -0.36557(15) 0.81092(13) 0.91219(15) 0.0404(6) Uani 1 1 d . . .
H12A H -0.4034 0.8067 0.8787 0.061 Uiso 1 1 calc R . .
H12B H -0.3293 0.8391 0.8962 0.061 Uiso 1 1 calc R . .
H12C H -0.3838 0.8296 0.9516 0.061 Uiso 1 1 calc R . .
C123 C -0.27363(15) 0.74975(16) 0.97790(13) 0.0421(7) Uani 1 1 d . . .
H12D H -0.2893 0.7705 1.0173 0.063 Uiso 1 1 calc R . .
H12E H -0.2367 0.7757 0.9598 0.063 Uiso 1 1 calc R . .
H12F H -0.2557 0.7066 0.9887 0.063 Uiso 1 1 calc R . .
C261 C -0.53629(15) 0.66799(13) 0.57664(13) 0.0360(6) Uani 1 1 d . B .
H261 H -0.4866 0.6620 0.5922 0.043 Uiso 1 1 calc R . .
C262 C -0.53869(17) 0.67105(15) 0.50226(13) 0.0447(7) Uani 1 1 d . . .
H26A H -0.5872 0.6692 0.4853 0.067 Uiso 1 1 calc R B .
H26B H -0.5129 0.6345 0.4854 0.067 Uiso 1 1 calc R . .
H26C H -0.5175 0.7114 0.4885 0.067 Uiso 1 1 calc R . .
C263 C -0.5774(2) 0.61049(15) 0.60026(16) 0.0541(9) Uani 1 1 d . . .
H26D H -0.5725 0.6081 0.6478 0.081 Uiso 1 1 calc R B .
H26E H -0.5595 0.5707 0.5816 0.081 Uiso 1 1 calc R . .
H26F H -0.6267 0.6156 0.5866 0.081 Uiso 1 1 calc R . .
C321 C -0.31131(13) 0.55334(11) 0.85170(11) 0.0270(5) Uani 1 1 d . . .
H321 H -0.3437 0.5910 0.8470 0.032 Uiso 1 1 calc R . .
C322 C -0.34164(15) 0.50613(14) 0.90050(13) 0.0388(6) Uani 1 1 d . . .
H32A H -0.3856 0.4884 0.8820 0.058 Uiso 1 1 calc R . .
H32B H -0.3501 0.5290 0.9410 0.058 Uiso 1 1 calc R . .
H32C H -0.3085 0.4709 0.9096 0.058 Uiso 1 1 calc R . .
C323 C -0.24034(14) 0.57871(13) 0.87809(13) 0.0342(6) Uani 1 1 d . . .
H32D H -0.2084 0.5424 0.8861 0.051 Uiso 1 1 calc R . .
H32E H -0.2461 0.6020 0.9188 0.051 Uiso 1 1 calc R . .
H32F H -0.2211 0.6079 0.8462 0.051 Uiso 1 1 calc R . .
C421 C -0.10866(13) 0.53152(11) 0.51933(13) 0.0289(5) Uani 1 1 d . . .
H421 H -0.0684 0.5501 0.5458 0.035 Uiso 1 1 calc R . .
C422 C -0.08506(14) 0.46732(12) 0.49101(16) 0.0403(7) Uani 1 1 d . . .
H42A H -0.1242 0.4472 0.4663 0.060 Uiso 1 1 calc R . .
H42B H -0.0689 0.4386 0.5264 0.060 Uiso 1 1 calc R . .
H42C H -0.0470 0.4751 0.4622 0.060 Uiso 1 1 calc R . .
C423 C -0.16797(14) 0.52016(13) 0.56475(14) 0.0391(6) Uani 1 1 d . . .
H42D H -0.1809 0.5612 0.5845 0.059 Uiso 1 1 calc R . .
H42E H -0.1527 0.4897 0.5990 0.059 Uiso 1 1 calc R . .
H42F H -0.2083 0.5023 0.5399 0.059 Uiso 1 1 calc R . .
C461 C -0.05646(15) 0.73309(12) 0.39031(12) 0.0333(6) Uani 1 1 d . . .
H461 H -0.0343 0.7464 0.4332 0.040 Uiso 1 1 calc R . .
C462 C -0.0947(2) 0.79149(15) 0.36218(18) 0.0598(10) Uani 1 1 d . . .
H46A H -0.1152 0.7810 0.3189 0.090 Uiso 1 1 calc R . .
H46B H -0.0619 0.8274 0.3588 0.090 Uiso 1 1 calc R . .
H46C H -0.1317 0.8039 0.3907 0.090 Uiso 1 1 calc R . .
C463 C 0.0025(2) 0.71216(18) 0.3475(2) 0.0754(13) Uani 1 1 d . . .
H46D H 0.0295 0.6776 0.3693 0.113 Uiso 1 1 calc R . .
H46E H 0.0330 0.7490 0.3403 0.113 Uiso 1 1 calc R . .
H46F H -0.0174 0.6965 0.3057 0.113 Uiso 1 1 calc R . .
C521 C 0.16895(14) 0.71343(13) 0.68481(13) 0.0344(6) Uani 1 1 d . . .
H521 H 0.1545 0.7068 0.6379 0.041 Uiso 1 1 calc R . .
C522 C 0.15812(19) 0.78468(14) 0.70074(15) 0.0514(8) Uani 1 1 d . . .
H52A H 0.1086 0.7954 0.6944 0.077 Uiso 1 1 calc R . .
H52B H 0.1852 0.8114 0.6720 0.077 Uiso 1 1 calc R . .
H52C H 0.1736 0.7929 0.7461 0.077 Uiso 1 1 calc R . .
C523 C 0.24607(15) 0.69535(19) 0.69422(16) 0.0557(9) Uani 1 1 d . . .
H52D H 0.2619 0.7027 0.7396 0.083 Uiso 1 1 calc R . .
H52E H 0.2735 0.7220 0.6657 0.083 Uiso 1 1 calc R . .
H52F H 0.2521 0.6497 0.6834 0.083 Uiso 1 1 calc R . .
C561 C -0.03303(13) 0.55507(11) 0.70224(12) 0.0285(5) Uani 1 1 d . . .
H561 H -0.0433 0.5721 0.6573 0.034 Uiso 1 1 calc R . .
C562 C -0.09992(14) 0.56027(14) 0.73924(13) 0.0384(6) Uani 1 1 d . . .
H56A H -0.0919 0.5422 0.7829 0.058 Uiso 1 1 calc R . .
H56B H -0.1373 0.5362 0.7159 0.058 Uiso 1 1 calc R . .
H56C H -0.1134 0.6057 0.7426 0.058 Uiso 1 1 calc R . .
C563 C -0.01020(17) 0.48436(12) 0.69629(15) 0.0420(7) Uani 1 1 d . . .
H56D H 0.0299 0.4818 0.6690 0.063 Uiso 1 1 calc R . .
H56E H -0.0487 0.4589 0.6765 0.063 Uiso 1 1 calc R . .
H56F H 0.0027 0.4672 0.7396 0.063 Uiso 1 1 calc R . .
C621 C 0.05228(12) 0.88849(10) 0.55968(11) 0.0252(5) Uani 1 1 d . . .
H621 H 0.0308 0.8537 0.5856 0.030 Uiso 1 1 calc R . .
C622 C -0.00104(13) 0.90804(12) 0.50556(13) 0.0323(6) Uani 1 1 d . . .
H62A H 0.0188 0.9417 0.4787 0.048 Uiso 1 1 calc R . .
H62B H -0.0430 0.9245 0.5248 0.048 Uiso 1 1 calc R . .
H62C H -0.0131 0.8704 0.4785 0.048 Uiso 1 1 calc R . .
C623 C 0.06911(15) 0.94483(12) 0.60552(13) 0.0360(6) Uani 1 1 d . . .
H62D H 0.1042 0.9314 0.6390 0.054 Uiso 1 1 calc R . .
H62E H 0.0267 0.9583 0.6262 0.054 Uiso 1 1 calc R . .
H62F H 0.0872 0.9810 0.5808 0.054 Uiso 1 1 calc R . .
C661 C 0.17775(12) 0.69443(11) 0.47004(11) 0.0255(5) Uani 1 1 d . . .
H661 H 0.1320 0.6750 0.4803 0.031 Uiso 1 1 calc R . .
C662 C 0.1901(2) 0.68114(15) 0.39830(15) 0.0526(8) Uani 1 1 d . . .
H66A H 0.2383 0.6919 0.3895 0.079 Uiso 1 1 calc R . .
H66B H 0.1583 0.7076 0.3708 0.079 Uiso 1 1 calc R . .
H66C H 0.1816 0.6354 0.3888 0.079 Uiso 1 1 calc R . .
C663 C 0.23400(19) 0.66136(14) 0.51107(17) 0.0563(9) Uani 1 1 d . . .
H66D H 0.2793 0.6797 0.5016 0.084 Uiso 1 1 calc R . .
H66E H 0.2337 0.6151 0.5012 0.084 Uiso 1 1 calc R . .
H66F H 0.2256 0.6677 0.5571 0.084 Uiso 1 1 calc R . .
C161 C -0.54753(8) 0.61237(7) 0.86076(8) 0.0388(7) Uani 1 1 d . . .
H161 H -0.5458 0.6434 0.8237 0.047 Uiso 1 1 calc R . .
C162 C -0.52715(8) 0.54628(7) 0.83589(8) 0.0471(8) Uani 1 1 d R . .
H16A H -0.4797 0.5480 0.8209 0.071 Uiso 1 1 calc R . .
H16B H -0.5594 0.5336 0.7997 0.071 Uiso 1 1 calc R . .
H16C H -0.5292 0.5146 0.8711 0.071 Uiso 1 1 calc R . .
C163 C -0.62369(8) 0.61234(7) 0.88407(8) 0.0572(9) Uani 1 1 d R . .
H16D H -0.6563 0.6033 0.8471 0.086 Uiso 1 1 calc R . .
H16E H -0.6342 0.6546 0.9024 0.086 Uiso 1 1 calc R . .
H16F H -0.6282 0.5791 0.9174 0.086 Uiso 1 1 calc R . .
C3T C -0.30409(8) 0.94080(7) 0.63721(8) 0.0514(8) Uani 1 1 d RU A .
H3T H -0.3526 0.9332 0.6393 0.062 Uiso 1 1 calc R . .
C4T C -0.27170(16) 0.92949(13) 0.57987(15) 0.0433(7) Uani 1 1 d U . .
H4T H -0.2980 0.9151 0.5423 0.052 Uiso 1 1 calc R . .
C5T C -0.20112(17) 0.93921(13) 0.57756(15) 0.0436(7) Uani 1 1 d U . .
H5T H -0.1786 0.9311 0.5384 0.052 Uiso 1 1 calc R . .
C6T C -0.16328(18) 0.96055(15) 0.63151(17) 0.0519(8) Uani 1 1 d U . .
H6T H -0.1145 0.9671 0.6296 0.062 Uiso 1 1 calc R . .
C1T C -0.19553(19) 0.97275(16) 0.68906(17) 0.0538(8) Uani 1 1 d U A .
H1T H -0.1691 0.9876 0.7263 0.065 Uiso 1 1 calc R . .
C2T C -0.26604(19) 0.96309(16) 0.69161(16) 0.0537(8) Uani 1 1 d U . .
H2T H -0.2886 0.9717 0.7306 0.064 Uiso 0.757(9) 1 calc PR A 1
C7S C -0.2977(8) 0.9934(7) 0.7557(7) 0.057(4) Uani 0.243(9) 1 d PU A 2
H7S1 H -0.2597 1.0045 0.7872 0.085 Uiso 0.243(9) 1 calc PR A 2
H7S2 H -0.3285 0.9618 0.7750 0.085 Uiso 0.243(9) 1 calc PR A 2
H7S3 H -0.3244 1.0324 0.7439 0.085 Uiso 0.243(9) 1 calc PR A 2
C221 C -0.53704(9) 0.82012(9) 0.76954(8) 0.0399(10) Uani 0.851(7) 1 d PDU B 1
H221 H -0.4965 0.7916 0.7818 0.048 Uiso 0.851(7) 1 calc PR B 1
C222 C -0.59124(9) 0.80792(9) 0.81684(8) 0.0544(12) Uani 0.851(7) 1 d PRDU B 1
H22A H -0.6345 0.8297 0.8022 0.082 Uiso 0.851(7) 1 calc PR B 1
H22B H -0.5754 0.8246 0.8596 0.082 Uiso 0.851(7) 1 calc PR B 1
H22C H -0.5996 0.7614 0.8199 0.082 Uiso 0.851(7) 1 calc PR B 1
C223 C -0.51124(9) 0.88992(9) 0.77384(8) 0.0544(13) Uani 0.851(7) 1 d PRDU B 1
H22D H -0.5508 0.9193 0.7666 0.082 Uiso 0.851(7) 1 calc PR B 1
H22E H -0.4774 0.8974 0.7406 0.082 Uiso 0.851(7) 1 calc PR B 1
H22F H -0.4890 0.8977 0.8170 0.082 Uiso 0.851(7) 1 calc PR B 1
C224 C -0.55742(9) 0.80117(9) 0.77920(8) 0.054(6) Uani 0.149(7) 1 d PRDU B 2
H224 H -0.5191 0.7706 0.7924 0.064 Uiso 0.149(7) 1 calc PR B 2
C225 C -0.61452(9) 0.78627(9) 0.81870(8) 0.0544(12) Uani 0.149(7) 1 d PRDU B 2
H22G H -0.5969 0.7778 0.8634 0.082 Uiso 0.149(7) 1 calc PR B 2
H22H H -0.6389 0.7480 0.8013 0.082 Uiso 0.149(7) 1 calc PR B 2
H22I H -0.6468 0.8228 0.8184 0.082 Uiso 0.149(7) 1 calc PR B 2
C226 C -0.52872(9) 0.87107(9) 0.79390(8) 0.058(6) Uani 0.149(7) 1 d PRDU B 2
H22J H -0.5567 0.9026 0.7685 0.087 Uiso 0.149(7) 1 calc PR B 2
H22K H -0.4801 0.8737 0.7821 0.087 Uiso 0.149(7) 1 calc PR B 2
H22L H -0.5315 0.8804 0.8403 0.087 Uiso 0.149(7) 1 calc PR B 2
C361 C -0.38871(9) 0.53805(9) 0.61142(8) 0.0283(5) Uani 1 1 d RU . .
H361 H -0.4274 0.5645 0.6282 0.034 Uiso 0.612(13) 1 calc PR C 1
H36X H -0.4053 0.5819 0.6235 0.034 Uiso 0.388(13) 1 calc PR C 2
C362 C -0.4203(4) 0.4802(3) 0.5747(3) 0.0445(18) Uani 0.612(13) 1 d PU C 1
H36A H -0.4514 0.4954 0.5387 0.067 Uiso 0.612(13) 1 calc PR C 1
H36B H -0.4467 0.4539 0.6043 0.067 Uiso 0.612(13) 1 calc PR C 1
H36C H -0.3830 0.4541 0.5574 0.067 Uiso 0.612(13) 1 calc PR C 1
C363 C -0.3482(3) 0.5790(3) 0.5690(4) 0.0441(16) Uani 0.612(13) 1 d PU C 1
H36D H -0.3231 0.6118 0.5952 0.066 Uiso 0.612(13) 1 calc PR C 1
H36E H -0.3797 0.6001 0.5366 0.066 Uiso 0.612(13) 1 calc PR C 1
H36F H -0.3147 0.5523 0.5468 0.066 Uiso 0.612(13) 1 calc PR C 1
C364 C -0.4542(6) 0.4973(6) 0.5983(6) 0.055(4) Uani 0.388(13) 1 d PU C 2
H36G H -0.4830 0.5168 0.5629 0.082 Uiso 0.388(13) 1 calc PR C 2
H36H H -0.4807 0.4956 0.6376 0.082 Uiso 0.388(13) 1 calc PR C 2
H36I H -0.4409 0.4536 0.5859 0.082 Uiso 0.388(13) 1 calc PR C 2
C365 C -0.3537(5) 0.5463(9) 0.5441(5) 0.056(4) Uani 0.388(13) 1 d PU C 2
H36J H -0.3877 0.5642 0.5119 0.085 Uiso 0.388(13) 1 calc PR C 2
H36K H -0.3378 0.5042 0.5291 0.085 Uiso 0.388(13) 1 calc PR C 2
H36L H -0.3138 0.5756 0.5495 0.085 Uiso 0.388(13) 1 calc PR C 2

loop_
_atom_site_aniso_label
_atom_site_aniso_U_11
_atom_site_aniso_U_22
_atom_site_aniso_U_33
_atom_site_aniso_U_23
_atom_site_aniso_U_13
_atom_site_aniso_U_12
Nb1 0.01824(9) 0.01947(9) 0.02118(9) -0.00334(7) 0.00307(7) 0.00325(7)
Nb2 0.01916(9) 0.01641(8) 0.01632(9) -0.00010(7) 0.00308(7) -0.00245(7)
Sn1 0.02636(8) 0.02560(8) 0.02836(9) 0.00263(6) 0.00962(6) 0.00176(6)
P1 0.0203(3) 0.0293(3) 0.0217(3) 0.0034(2) 0.0024(2) -0.0003(2)
P2 0.0305(4) 0.0512(4) 0.0228(3) 0.0117(3) -0.0007(3) -0.0057(3)
P3 0.0322(4) 0.0217(3) 0.0626(5) 0.0025(3) 0.0100(3) 0.0016(3)
P4 0.0260(3) 0.0225(3) 0.0275(3) 0.0028(2) 0.0065(2) 0.0020(2)
P5 0.0295(3) 0.0311(3) 0.0249(3) -0.0071(2) 0.0063(3) -0.0006(3)
P6 0.0267(3) 0.0214(3) 0.0382(4) 0.0020(2) 0.0137(3) -0.0025(2)
O1 0.0213(8) 0.0294(8) 0.0227(8) -0.0059(6) 0.0053(6) 0.0005(6)
O2 0.0211(8) 0.0285(8) 0.0285(9) -0.0062(7) -0.0016(7) 0.0069(7)
O3 0.0237(8) 0.0198(7) 0.0227(8) -0.0029(6) 0.0035(6) 0.0022(6)
O4 0.0208(8) 0.0191(7) 0.0204(8) -0.0014(6) 0.0000(6) -0.0012(6)
O5 0.0227(8) 0.0233(8) 0.0173(7) 0.0018(6) 0.0010(6) -0.0012(6)
O6 0.0219(8) 0.0183(7) 0.0213(8) 0.0002(6) 0.0052(6) -0.0042(6)
C11 0.0255(12) 0.0261(11) 0.0266(12) -0.0043(9) 0.0112(9) 0.0022(9)
C12 0.0306(13) 0.0300(12) 0.0256(12) -0.0051(10) 0.0071(10) 0.0039(10)
C13 0.0459(16) 0.0430(15) 0.0236(12) -0.0031(11) 0.0073(11) 0.0029(13)
C14 0.059(2) 0.0476(17) 0.0317(15) 0.0026(13) 0.0193(14) 0.0020(15)
C15 0.0475(17) 0.0374(15) 0.0484(17) 0.0012(13) 0.0262(14) -0.0026(13)
C16 0.0298(13) 0.0281(12) 0.0389(14) -0.0050(10) 0.0150(11) 0.0012(10)
C21 0.0184(11) 0.0320(12) 0.0286(12) -0.0025(10) 0.0010(9) 0.0049(9)
C22 0.0310(13) 0.0399(14) 0.0318(13) -0.0069(11) -0.0021(11) 0.0133(11)
C23 0.0402(16) 0.0431(16) 0.0407(16) -0.0052(12) -0.0016(13) 0.0199(13)
C24 0.0321(14) 0.0415(15) 0.0369(15) 0.0035(12) -0.0056(11) 0.0095(12)
C25 0.0291(13) 0.0393(14) 0.0274(13) -0.0002(11) -0.0009(10) -0.0012(11)
C26 0.0257(12) 0.0328(12) 0.0254(12) -0.0025(10) 0.0041(10) -0.0023(10)
C31 0.0190(10) 0.0168(10) 0.0277(11) -0.0013(8) 0.0055(9) -0.0004(8)
C32 0.0224(11) 0.0187(10) 0.0295(12) -0.0006(9) 0.0054(9) -0.0018(8)
C33 0.0226(11) 0.0231(11) 0.0319(13) 0.0019(9) 0.0029(10) 0.0015(9)
C34 0.0255(12) 0.0192(10) 0.0408(14) -0.0026(10) 0.0080(10) 0.0035(9)
C35 0.0251(12) 0.0252(11) 0.0340(13) -0.0094(10) 0.0075(10) -0.0010(9)
C36 0.0220(11) 0.0214(10) 0.0260(11) -0.0051(9) 0.0039(9) -0.0030(8)
C41 0.0210(11) 0.0262(11) 0.0225(11) -0.0077(9) 0.0002(9) 0.0036(9)
C42 0.0205(11) 0.0276(12) 0.0324(13) -0.0125(10) 0.0005(10) 0.0015(9)
C43 0.0281(14) 0.0380(15) 0.0495(17) -0.0161(13) -0.0040(12) -0.0033(11)
C44 0.0351(16) 0.060(2) 0.0433(17) -0.0176(15) -0.0151(13) 0.0032(14)
C45 0.0454(17) 0.0562(19) 0.0271(14) -0.0022(13) -0.0098(12) 0.0092(14)
C46 0.0333(13) 0.0334(13) 0.0223(12) -0.0042(10) -0.0004(10) 0.0079(11)
C51 0.0248(11) 0.0234(11) 0.0192(11) 0.0024(8) 0.0008(9) 0.0012(9)
C52 0.0269(12) 0.0283(12) 0.0228(11) 0.0033(9) -0.0001(9) -0.0040(9)
C53 0.0360(14) 0.0360(14) 0.0256(13) 0.0011(10) -0.0061(11) -0.0055(11)
C54 0.0499(17) 0.0367(14) 0.0214(12) 0.0055(10) -0.0051(11) -0.0039(12)
C55 0.0419(15) 0.0307(13) 0.0267(13) 0.0090(10) 0.0011(11) -0.0050(11)
C56 0.0303(13) 0.0228(11) 0.0244(12) 0.0036(9) 0.0015(10) -0.0009(9)
C61 0.0197(10) 0.0206(10) 0.0163(10) 0.0002(8) 0.0000(8) -0.0049(8)
C62 0.0243(11) 0.0198(10) 0.0186(10) 0.0002(8) 0.0015(9) -0.0037(8)
C63 0.0279(12) 0.0201(10) 0.0251(11) 0.0005(9) 0.0020(9) -0.0049(9)
C64 0.0254(12) 0.0272(12) 0.0300(12) 0.0014(9) 0.0056(10) -0.0090(9)
C65 0.0238(12) 0.0300(12) 0.0292(12) -0.0031(10) 0.0072(10) -0.0029(9)
C66 0.0220(11) 0.0229(10) 0.0215(11) -0.0026(8) 0.0009(9) -0.0031(8)
C121 0.0287(13) 0.0397(14) 0.0231(12) -0.0061(10) 0.0043(10) -0.0022(11)
C122 0.0387(16) 0.0353(14) 0.0472(17) -0.0064(12) 0.0035(13) -0.0054(12)
C123 0.0372(16) 0.0616(19) 0.0272(14) -0.0049(13) -0.0013(12) -0.0075(14)
C261 0.0395(15) 0.0381(14) 0.0302(14) -0.0102(11) 0.0004(11) 0.0038(12)
C262 0.0499(18) 0.0521(18) 0.0323(15) -0.0148(13) 0.0040(13) 0.0001(14)
C263 0.079(3) 0.0381(16) 0.0450(18) -0.0057(14) 0.0023(17) -0.0107(16)
C321 0.0320(13) 0.0245(11) 0.0243(12) 0.0000(9) 0.0007(10) 0.0043(10)
C322 0.0434(16) 0.0425(15) 0.0315(14) 0.0037(12) 0.0108(12) -0.0018(12)
C323 0.0408(15) 0.0322(13) 0.0290(13) -0.0018(10) -0.0054(11) -0.0002(11)
C421 0.0229(12) 0.0212(11) 0.0430(15) -0.0048(10) 0.0053(10) -0.0044(9)
C422 0.0326(14) 0.0211(12) 0.068(2) -0.0096(12) 0.0079(14) -0.0004(10)
C423 0.0328(14) 0.0345(14) 0.0511(17) -0.0065(12) 0.0126(13) -0.0097(11)
C461 0.0440(16) 0.0336(13) 0.0225(12) 0.0031(10) 0.0017(11) 0.0056(11)
C462 0.071(2) 0.0405(17) 0.066(2) 0.0148(16) -0.0193(19) 0.0064(16)
C463 0.090(3) 0.050(2) 0.091(3) -0.002(2) 0.051(2) -0.005(2)
C521 0.0309(13) 0.0442(15) 0.0277(13) 0.0052(11) -0.0022(10) -0.0116(12)
C522 0.068(2) 0.0412(17) 0.0452(18) 0.0104(14) 0.0044(16) -0.0207(16)
C523 0.0302(15) 0.087(3) 0.0497(19) 0.0143(18) -0.0019(14) -0.0110(16)
C561 0.0326(13) 0.0245(11) 0.0285(12) 0.0065(9) 0.0023(10) -0.0076(10)
C562 0.0384(15) 0.0427(15) 0.0346(14) 0.0052(12) 0.0064(12) -0.0118(12)
C563 0.0528(18) 0.0266(13) 0.0459(17) -0.0001(12) -0.0031(14) -0.0043(12)
C621 0.0300(12) 0.0184(10) 0.0281(12) -0.0016(9) 0.0104(10) -0.0027(9)
C622 0.0288(13) 0.0241(12) 0.0440(15) -0.0005(11) 0.0042(11) 0.0016(10)
C623 0.0412(15) 0.0286(13) 0.0390(15) -0.0125(11) 0.0097(12) -0.0031(11)
C661 0.0242(11) 0.0221(11) 0.0308(12) -0.0043(9) 0.0078(9) -0.0034(9)
C662 0.083(3) 0.0353(15) 0.0400(17) -0.0093(13) 0.0045(16) 0.0049(16)
C663 0.071(2) 0.0274(14) 0.068(2) 0.0000(14) -0.0264(19) 0.0002(15)
C161 0.0267(13) 0.0388(15) 0.0521(17) -0.0117(13) 0.0153(12) -0.0060(11)
C162 0.0371(16) 0.0425(16) 0.063(2) -0.0190(15) 0.0169(15) -0.0067(13)
C163 0.0294(15) 0.059(2) 0.085(3) -0.0186(18) 0.0204(16) -0.0046(14)
C3T 0.0426(18) 0.0483(18) 0.064(2) 0.0184(16) 0.0094(15) 0.0155(14)
C4T 0.0484(18) 0.0328(14) 0.0479(17) 0.0088(12) -0.0046(14) 0.0063(13)
C5T 0.0561(19) 0.0294(14) 0.0462(17) 0.0029(12) 0.0128(14) -0.0045(13)
C6T 0.054(2) 0.0435(17) 0.060(2) -0.0029(15) 0.0130(16) -0.0157(15)
C1T 0.066(2) 0.0479(18) 0.0476(18) -0.0041(15) 0.0005(16) -0.0029(16)
C2T 0.065(2) 0.0528(19) 0.0440(18) 0.0093(15) 0.0129(16) 0.0184(17)
C7S 0.061(9) 0.055(9) 0.054(7) 0.004(6) 0.004(6) 0.026(7)
C221 0.041(2) 0.042(2) 0.0354(19) -0.0143(15) -0.0098(15) 0.0259(17)
C222 0.074(3) 0.060(3) 0.0283(16) -0.0035(16) 0.0022(17) 0.029(2)
C223 0.060(3) 0.047(2) 0.054(3) -0.021(2) -0.016(2) 0.0181(19)
C224 0.053(12) 0.069(12) 0.039(11) -0.034(10) -0.001(8) 0.028(9)
C225 0.074(3) 0.060(3) 0.0283(16) -0.0035(16) 0.0022(17) 0.029(2)
C226 0.061(14) 0.064(12) 0.046(13) 0.009(11) -0.018(11) 0.028(8)
C361 0.0283(12) 0.0298(12) 0.0270(12) -0.0086(10) 0.0036(10) 0.0028(10)
C362 0.051(4) 0.044(3) 0.036(3) -0.001(2) -0.018(3) -0.014(3)
C363 0.047(3) 0.046(3) 0.039(4) 0.016(3) -0.003(3) 0.002(3)
C364 0.040(6) 0.070(7) 0.053(6) 0.025(5) -0.019(5) -0.019(5)
C365 0.040(5) 0.102(10) 0.027(5) 0.027(6) 0.007(4) 0.019(6)

loop_
_atom_type_symbol
_atom_type_description
_atom_type_scat_dispersion_real
_atom_type_scat_dispersion_imag
_atom_type_scat_source
C C 0.0033 0.0016 'International Tables Vol C Tables 4.2.6.8 and 6.1.1.4'
H H 0.0000 0.0000 'International Tables Vol C Tables 4.2.6.8 and 6.1.1.4'
O O 0.0106 0.0060 'International Tables Vol C Tables 4.2.6.8 and 6.1.1.4'
P P 0.1023 0.0942 'International Tables Vol C Tables 4.2.6.8 and 6.1.1.4'
Nb Nb -2.0727 0.6215 'International Tables Vol C Tables 4.2.6.8 and 6.1.1.4'
Sn Sn -0.6537 1.4246 'International Tables Vol C Tables 4.2.6.8 and 6.1.1.4'

loop_
_geom_angle_atom_site_label_1
_geom_angle_atom_site_label_2
_geom_angle_atom_site_label_3
_geom_angle
O1 Nb1 O2 104.12(7)
O1 Nb1 O3 101.67(7)
O2 Nb1 O3 107.86(7)
O1 Nb1 P3 100.40(5)
O2 Nb1 P3 98.22(5)
O3 Nb1 P3 140.20(5)
O1 Nb1 P1 102.02(5)
O2 Nb1 P1 142.73(5)
O3 Nb1 P1 92.17(5)
P3 Nb1 P1 50.85(2)
O1 Nb1 P2 147.82(5)
O2 Nb1 P2 94.92(5)
O3 Nb1 P2 96.71(5)
P3 Nb1 P2 50.62(3)
P1 Nb1 P2 50.73(2)
O6 Nb2 O4 104.63(6)
O6 Nb2 O5 103.88(7)
O4 Nb2 O5 108.69(6)
O6 Nb2 P5 103.06(5)
O4 Nb2 P5 139.61(5)
O5 Nb2 P5 92.35(5)
O6 Nb2 P4 99.35(5)
O4 Nb2 P4 95.71(5)
O5 Nb2 P4 140.34(5)
P5 Nb2 P4 50.89(2)
O6 Nb2 P6 147.98(5)
O4 Nb2 P6 91.57(5)
O5 Nb2 P6 96.52(5)
P5 Nb2 P6 51.05(2)
P4 Nb2 P6 50.90(2)
P6 Sn1 P2 101.06(2)
P6 Sn1 P1 98.28(2)
P2 Sn1 P1 46.813(19)
P6 Sn1 P4 45.319(17)
P2 Sn1 P4 122.94(2)
P1 Sn1 P4 143.143(18)
P3 P1 P2 59.71(3)
P3 P1 Nb1 63.86(3)
P2 P1 Nb1 65.03(2)
P3 P1 Sn1 77.81(3)
P2 P1 Sn1 65.47(2)
Nb1 P1 Sn1 127.82(2)
P3 P2 P1 59.79(3)
P3 P2 Nb1 63.58(3)
P1 P2 Nb1 64.24(2)
P3 P2 Sn1 78.90(3)
P1 P2 Sn1 67.72(2)
Nb1 P2 Sn1 129.20(3)
P2 P3 P1 60.49(3)
P2 P3 Nb1 65.81(3)
P1 P3 Nb1 65.29(3)
P5 P4 P6 60.47(3)
P5 P4 Nb2 64.48(2)
P6 P4 Nb2 65.63(2)
P5 P4 Sn1 69.44(2)
P6 P4 Sn1 60.48(2)
Nb2 P4 Sn1 121.04(2)
P4 P5 P6 60.26(3)
P4 P5 Nb2 64.63(2)
P6 P5 Nb2 65.63(2)
P4 P6 P5 59.27(3)
P4 P6 Nb2 63.46(2)
P5 P6 Nb2 63.32(2)
P4 P6 Sn1 74.20(2)
P5 P6 Sn1 75.08(3)
Nb2 P6 Sn1 131.23(2)
C11 O1 Nb1 166.47(15)
C21 O2 Nb1 154.07(15)
C31 O3 Nb1 149.11(14)
C41 O4 Nb2 145.91(13)
C51 O5 Nb2 144.66(14)
C61 O6 Nb2 176.40(14)
O1 C11 C12 118.6(2)
O1 C11 C16 117.8(2)
C12 C11 C16 123.6(2)
C11 C12 C13 117.0(2)
C11 C12 C121 119.9(2)
C13 C12 C121 123.0(2)
C14 C13 C12 121.2(3)
C13 C14 C15 120.2(3)
C14 C15 C16 121.1(3)
C15 C16 C11 116.9(3)
C15 C16 C161 122.5(2)
C11 C16 C161 120.6(2)
O2 C21 C26 118.6(2)
O2 C21 C22 119.3(2)
C26 C21 C22 122.1(2)
C23 C22 C21 117.5(2)
C23 C22 C221 120.1(2)
C21 C22 C221 122.4(2)
C23 C22 C224 121.1(2)
C21 C22 C224 116.4(2)
C221 C22 C224 21.91(4)
C24 C23 C22 121.0(3)
C25 C24 C23 120.4(3)
C24 C25 C26 121.5(2)
C25 C26 C21 117.5(2)
C25 C26 C261 123.2(2)
C21 C26 C261 119.3(2)
O3 C31 C32 119.54(19)
O3 C31 C36 117.8(2)
C32 C31 C36 122.6(2)
C33 C32 C31 117.5(2)
C33 C32 C321 119.7(2)
C31 C32 C321 122.8(2)
C34 C33 C32 121.4(2)
C33 C34 C35 119.7(2)
C34 C35 C36 121.5(2)
C35 C36 C31 117.2(2)
C35 C36 C361 122.04(19)
C31 C36 C361 120.72(19)
O4 C41 C46 118.2(2)
O4 C41 C42 119.2(2)
C46 C41 C42 122.5(2)
C43 C42 C41 117.6(2)
C43 C42 C421 120.3(2)
C41 C42 C421 121.9(2)
C44 C43 C42 121.0(3)
C43 C44 C45 120.1(3)
C44 C45 C46 121.8(3)
C45 C46 C41 116.9(2)
C45 C46 C461 121.4(2)
C41 C46 C461 121.5(2)
O5 C51 C52 118.75(19)
O5 C51 C56 119.1(2)
C52 C51 C56 122.2(2)
C53 C52 C51 117.8(2)
C53 C52 C521 120.4(2)
C51 C52 C521 121.9(2)
C54 C53 C52 121.5(2)
C55 C54 C53 119.4(2)
C54 C55 C56 122.1(2)
C55 C56 C51 117.0(2)
C55 C56 C561 120.8(2)
C51 C56 C561 122.2(2)
O6 C61 C62 119.36(18)
O6 C61 C66 118.02(18)
C62 C61 C66 122.62(19)
C63 C62 C61 117.6(2)
C63 C62 C621 121.38(19)
C61 C62 C621 120.86(19)
C64 C63 C62 121.1(2)
C65 C64 C63 119.8(2)
C64 C65 C66 121.9(2)
C65 C66 C61 117.0(2)
C65 C66 C661 121.2(2)
C61 C66 C661 121.86(19)
C12 C121 C123 114.3(2)
C12 C121 C122 109.5(2)
C123 C121 C122 110.4(2)
C26 C261 C263 109.8(2)
C26 C261 C262 112.4(2)
C263 C261 C262 111.3(2)
C32 C321 C323 111.8(2)
C32 C321 C322 111.5(2)
C323 C321 C322 110.3(2)
C42 C421 C423 113.0(2)
C42 C421 C422 110.2(2)
C423 C421 C422 110.1(2)
C46 C461 C462 114.3(3)
C46 C461 C463 109.7(2)
C462 C461 C463 111.4(3)
C52 C521 C522 111.2(2)
C52 C521 C523 111.4(2)
C522 C521 C523 110.5(3)
C56 C561 C562 112.0(2)
C56 C561 C563 110.3(2)
C562 C561 C563 110.9(2)
C62 C621 C623 113.8(2)
C62 C621 C622 109.10(19)
C623 C621 C622 111.1(2)
C663 C661 C66 111.9(2)
C663 C661 C662 108.4(2)
C66 C661 C662 111.8(2)
C162 C161 C16 111.90(11)
C162 C161 C163 111.4
C16 C161 C163 110.41(10)
C4T C3T C2T 120.3(2)
C5T C4T C3T 119.6(3)
C6T C5T C4T 120.2(3)
C5T C6T C1T 120.6(3)
C2T C1T C6T 119.4(3)
C1T C2T C3T 119.9(3)
C1T C2T C7S 113.0(6)
C3T C2T C7S 125.9(6)
C222 C221 C22 110.96(13)
C222 C221 C223 111.1
C22 C221 C223 112.55(13)
C225 C224 C226 111.1
C225 C224 C22 123.92(12)
C226 C224 C22 101.00(13)
C363 C361 C36 110.1(3)
C363 C361 C362 111.6(3)
C36 C361 C362 109.6(3)
C363 C361 C364 132.1(4)
C36 C361 C364 113.7(4)
C362 C361 C364 34.5(5)
C363 C361 C365 32.1(5)
C36 C361 C365 117.5(4)
C362 C361 C365 80.0(6)
C364 C361 C365 106.8(6)

loop_
_geom_bond_atom_site_label_1
_geom_bond_atom_site_label_2
_geom_bond_distance
Nb1 O1 1.8804(15)
Nb1 O2 1.8901(16)
Nb1 O3 1.9088(15)
Nb1 P3 2.5375(7)
Nb1 P1 2.5678(7)
Nb1 P2 2.5847(7)
Nb2 O6 1.8899(14)
Nb2 O4 1.9068(15)
Nb2 O5 1.9124(15)
Nb2 P5 2.5410(6)
Nb2 P4 2.5442(7)
Nb2 P6 2.5905(7)
Sn1 P6 2.7009(7)
Sn1 P2 2.7541(8)
Sn1 P1 2.8014(6)
Sn1 P4 2.9867(6)
P1 P3 2.1919(9)
P1 P2 2.2074(9)
P2 P3 2.1901(11)
P4 P5 2.1849(10)
P4 P6 2.2070(9)
P5 P6 2.2117(9)
O1 C11 1.371(3)
O2 C21 1.372(3)
O3 C31 1.376(2)
O4 C41 1.373(3)
O5 C51 1.376(3)
O6 C61 1.374(2)
C11 C12 1.391(3)
C11 C16 1.399(3)
C12 C13 1.399(3)
C12 C121 1.520(3)
C13 C14 1.383(4)
C14 C15 1.385(4)
C15 C16 1.399(4)
C16 C161 1.527(3)
C21 C26 1.403(3)
C21 C22 1.403(3)
C22 C23 1.399(4)
C22 C221 1.510(3)
C22 C224 1.597(3)
C23 C24 1.377(4)
C24 C25 1.373(4)
C25 C26 1.390(4)
C26 C261 1.522(3)
C31 C32 1.403(3)
C31 C36 1.405(3)
C32 C33 1.395(3)
C32 C321 1.520(3)
C33 C34 1.384(3)
C34 C35 1.387(4)
C35 C36 1.396(3)
C36 C361 1.516(3)
C41 C46 1.403(3)
C41 C42 1.404(3)
C42 C43 1.399(4)
C42 C421 1.510(4)
C43 C44 1.378(4)
C44 C45 1.380(4)
C45 C46 1.396(4)
C46 C461 1.508(4)
C51 C52 1.404(3)
C51 C56 1.412(3)
C52 C53 1.391(3)
C52 C521 1.520(3)
C53 C54 1.387(4)
C54 C55 1.382(4)
C55 C56 1.393(3)
C56 C561 1.514(3)
C61 C62 1.403(3)
C61 C66 1.404(3)
C62 C63 1.399(3)
C62 C621 1.515(3)
C63 C64 1.384(3)
C64 C65 1.383(3)
C65 C66 1.397(3)
C66 C661 1.517(3)
C121 C123 1.524(4)
C121 C122 1.536(4)
C261 C263 1.525(4)
C261 C262 1.532(4)
C321 C323 1.536(4)
C321 C322 1.539(3)
C421 C423 1.531(3)
C421 C422 1.532(3)
C461 C462 1.516(4)
C461 C463 1.534(4)
C521 C522 1.530(4)
C521 C523 1.532(4)
C561 C562 1.533(3)
C561 C563 1.537(3)
C621 C623 1.526(3)
C621 C622 1.530(4)
C661 C663 1.503(4)
C661 C662 1.534(4)
C161 C162 1.5216
C161 C163 1.5652
C3T C4T 1.384(3)
C3T C2T 1.386(4)
C4T C5T 1.376(4)
C5T C6T 1.370(4)
C6T C1T 1.390(4)
C1T C2T 1.375(5)
C2T C7S 1.611(13)
C221 C222 1.4853
C221 C223 1.5311
C224 C225 1.4342
C224 C226 1.5747
C361 C363 1.471(6)
C361 C362 1.527(5)
C361 C364 1.529(9)
C361 C365 1.583(9)
